data_4515617
loop_
_publ_author_name
'Xiong, Xiaodong'
'Yeung, Ying-Yeung'

_publ_section_title
;
 Ammonium Salt-Catalyzed Highly Practical Ortho-Selective Monohalogenation
 and Phenylselenation of Phenols: Scope and Applications
;
_journal_issue 5
_journal_name_full 'ACS Catalysis'
_journal_page_first 4033
_journal_paper_doi 10.1021/acscatal.8b00327
_journal_volume 8
_journal_year 2018
_chemical_formula_sum 'C12 H8 F2 O Se'
_chemical_formula_weight 285.14
_space_group_crystal_system triclinic
_space_group_IT_number 2
_space_group_name_Hall '-P 1'
_space_group_name_H-M_alt 'P -1'
_atom_sites_solution_hydrogens geom
_audit_creation_method SHELXL-2014/6
_cell_angle_alpha 106.666(2)
_cell_angle_beta 102.943(2)
_cell_angle_gamma 93.950(2)
_cell_formula_units_Z 2
_cell_length_a 5.6425(5)
_cell_length_b 9.1159(8)
_cell_length_c 11.1839(10)
_cell_measurement_reflns_used 200
_cell_measurement_temperature 298(2)
_cell_measurement_theta_max 15
_cell_measurement_theta_min 15
_cell_volume 531.61(8)
_computing_cell_refinement 'BRUKER D8VENTURE DIFFRACTOMETER'
_computing_data_collection 'BRUKER D8VENTURE DIFFRACTOMETER'
_computing_data_reduction 'BRUKER D8VENTURE DIFFRACTOMETER'
_computing_molecular_graphics 'BRUKER SHELXTL'
_computing_publication_material 'BRUKER SHELXTL'
_computing_structure_refinement 'SHELXL-2014/6 (Sheldrick, 2014)'
_diffrn_ambient_temperature 298(2)
_diffrn_measured_fraction_theta_full 0.997
_diffrn_measured_fraction_theta_max 0.996
_diffrn_measurement_device_type 'BRUKER D8VENTURE DIFFRACTOMETER'
_diffrn_measurement_method 'PHI & OMEGA SCAN'
_diffrn_radiation_type MoK\a
_diffrn_radiation_wavelength 0.71073
_diffrn_reflns_av_R_equivalents 0.0477
_diffrn_reflns_av_unetI/netI 0.0413
_diffrn_reflns_Laue_measured_fraction_full 0.997
_diffrn_reflns_Laue_measured_fraction_max 0.996
_diffrn_reflns_limit_h_max 9
_diffrn_reflns_limit_h_min -9
_diffrn_reflns_limit_k_max 15
_diffrn_reflns_limit_k_min -15
_diffrn_reflns_limit_l_max 18
_diffrn_reflns_limit_l_min -18
_diffrn_reflns_number 27610
_diffrn_reflns_point_group_measured_fraction_full 0.997
_diffrn_reflns_point_group_measured_fraction_max 0.996
_diffrn_reflns_theta_full 25.242
_diffrn_reflns_theta_max 36.467
_diffrn_reflns_theta_min 1.966
_exptl_absorpt_coefficient_mu 3.532
_exptl_absorpt_correction_T_max 0.7471
_exptl_absorpt_correction_T_min 0.4274
_exptl_absorpt_correction_type multi-scan
_exptl_crystal_colour colourless
_exptl_crystal_density_diffrn 1.781
_exptl_crystal_description block
_exptl_crystal_F_000 280
_exptl_crystal_size_max 0.400
_exptl_crystal_size_mid 0.300
_exptl_crystal_size_min 0.200
_refine_diff_density_max 0.443
_refine_diff_density_min -0.515
_refine_diff_density_rms 0.133
_refine_ls_extinction_method none
_refine_ls_goodness_of_fit_ref 1.104
_refine_ls_hydrogen_treatment constr
_refine_ls_matrix_type full
_refine_ls_number_parameters 145
_refine_ls_number_reflns 5206
_refine_ls_number_restraints 0
_refine_ls_restrained_S_all 1.104
_refine_ls_R_factor_all 0.0861
_refine_ls_R_factor_gt 0.0418
_refine_ls_shift/su_max 0.001
_refine_ls_shift/su_mean 0.000
_refine_ls_structure_factor_coef Fsqd
_refine_ls_weighting_details 'w=1/[\s^2^(Fo^2^)+(0.0565P)^2^] where P=(Fo^2^+2Fc^2^)/3'
_refine_ls_weighting_scheme calc
_refine_ls_wR_factor_gt 0.0931
_refine_ls_wR_factor_ref 0.1136
_reflns_Friedel_coverage 0.000
_reflns_number_gt 3346
_reflns_number_total 5206
_reflns_threshold_expression 'I > 2\s(I)'
_cod_data_source_file cs8b00327_si_015.cif
_cod_data_source_block XXD2212
_cod_database_code 4515617
_shelx_space_group_comment
;
The symmetry employed for this shelxl refinement is uniquely defined
by the following loop, which should always be used as a source of
symmetry information in preference to the above space-group names.
They are only intended as comments.
;
_shelx_estimated_absorpt_t_min 0.332
_shelx_estimated_absorpt_t_max 0.538
_shelxl_version_number 2014/6

loop_
_space_group_symop_operation_xyz
'x, y, z'
'-x, -y, -z'

loop_
_atom_site_label
_atom_site_type_symbol
_atom_site_fract_x
_atom_site_fract_y
_atom_site_fract_z
_atom_site_U_iso_or_equiv
_atom_site_adp_type
_atom_site_occupancy
_atom_site_site_symmetry_order
_atom_site_calc_flag
_atom_site_refinement_flags_posn
_atom_site_refinement_flags_adp
O1 O 0.9509(3) 1.00413(19) 0.62550(15) 0.0489(4) Uani 1 1 d . .
H1A H 0.8252 0.9843 0.5669 0.073 Uiso 1 1 calc R U
Se1 Se 0.43645(3) 0.79367(2) 0.54711(2) 0.04250(9) Uani 1 1 d . .
C1 C 0.9267(3) 0.9217(2) 0.70663(17) 0.0349(3) Uani 1 1 d . .
C2 C 0.7164(3) 0.8200(2) 0.68777(16) 0.0335(3) Uani 1 1 d . .
C3 C 0.7046(4) 0.7403(2) 0.77631(19) 0.0406(4) Uani 1 1 d . .
H3A H 0.5650 0.6723 0.7650 0.049 Uiso 1 1 calc R U
C4 C 0.9004(4) 0.7636(2) 0.87940(19) 0.0439(4) Uani 1 1 d . .
C5 C 1.1074(4) 0.8624(2) 0.89680(19) 0.0434(4) Uani 1 1 d . .
C6 C 1.1251(4) 0.9418(2) 0.8109(2) 0.0421(4) Uani 1 1 d . .
H6A H 1.2676 1.0077 0.8227 0.051 Uiso 1 1 calc R U
C7 C 0.5727(3) 0.7023(2) 0.40484(18) 0.0349(3) Uani 1 1 d . .
C8 C 0.7742(4) 0.6241(2) 0.41787(19) 0.0404(4) Uani 1 1 d . .
H8A H 0.8478 0.6137 0.4976 0.049 Uiso 1 1 calc R U
C9 C 0.8659(4) 0.5615(3) 0.3126(2) 0.0467(5) Uani 1 1 d . .
H9A H 1.0024 0.5102 0.3219 0.056 Uiso 1 1 calc R U
C10 C 0.7560(5) 0.5747(3) 0.1937(2) 0.0508(5) Uani 1 1 d . .
H10A H 0.8176 0.5324 0.1227 0.061 Uiso 1 1 calc R U
C11 C 0.5543(5) 0.6509(3) 0.1810(2) 0.0529(5) Uani 1 1 d . .
H11A H 0.4786 0.6587 0.1006 0.063 Uiso 1 1 calc R U
C12 C 0.4628(4) 0.7158(3) 0.2850(2) 0.0466(5) Uani 1 1 d . .
H12A H 0.3280 0.7685 0.2753 0.056 Uiso 1 1 calc R U
F1 F 0.8955(3) 0.6880(2) 0.96725(14) 0.0717(5) Uani 1 1 d . .
F2 F 1.2984(3) 0.8797(2) 0.99879(14) 0.0710(4) Uani 1 1 d . .

loop_
_atom_site_aniso_label
_atom_site_aniso_U_11
_atom_site_aniso_U_22
_atom_site_aniso_U_33
_atom_site_aniso_U_23
_atom_site_aniso_U_13
_atom_site_aniso_U_12
O1 0.0461(8) 0.0575(8) 0.0492(8) 0.0318(7) 0.0072(7) -0.0005(7)
Se1 0.02875(11) 0.06049(15) 0.03797(12) 0.01545(9) 0.00653(8) 0.01037(8)
C1 0.0354(9) 0.0398(9) 0.0314(8) 0.0125(7) 0.0096(7) 0.0077(7)
C2 0.0317(8) 0.0408(9) 0.0283(7) 0.0100(7) 0.0090(6) 0.0066(7)
C3 0.0426(10) 0.0445(10) 0.0371(9) 0.0142(8) 0.0144(8) 0.0026(8)
C4 0.0573(12) 0.0476(10) 0.0325(9) 0.0189(8) 0.0133(8) 0.0107(9)
C5 0.0455(11) 0.0495(11) 0.0314(8) 0.0123(8) 0.0012(8) 0.0113(9)
C6 0.0361(9) 0.0470(10) 0.0397(10) 0.0132(8) 0.0041(8) 0.0013(8)
C7 0.0319(8) 0.0394(9) 0.0309(8) 0.0132(6) 0.0020(6) -0.0006(7)
C8 0.0368(9) 0.0502(10) 0.0332(9) 0.0140(8) 0.0043(7) 0.0097(8)
C9 0.0442(11) 0.0541(11) 0.0406(10) 0.0119(9) 0.0111(9) 0.0097(9)
C10 0.0612(14) 0.0542(12) 0.0367(10) 0.0114(9) 0.0168(10) 0.0037(10)
C11 0.0660(15) 0.0606(13) 0.0314(9) 0.0208(9) 0.0038(9) 0.0045(11)
C12 0.0467(11) 0.0533(11) 0.0386(10) 0.0206(9) -0.0001(8) 0.0094(9)
F1 0.0923(13) 0.0848(10) 0.0503(8) 0.0443(8) 0.0150(8) 0.0037(9)
F2 0.0637(10) 0.0896(11) 0.0490(8) 0.0292(8) -0.0150(7) 0.0041(8)

loop_
_atom_type_symbol
_atom_type_description
_atom_type_scat_dispersion_real
_atom_type_scat_dispersion_imag
_atom_type_scat_source
C C 0.0033 0.0016 'International Tables Vol C Tables 4.2.6.8 and 6.1.1.4'
H H 0.0000 0.0000 'International Tables Vol C Tables 4.2.6.8 and 6.1.1.4'
O O 0.0106 0.0060 'International Tables Vol C Tables 4.2.6.8 and 6.1.1.4'
F F 0.0171 0.0103 'International Tables Vol C Tables 4.2.6.8 and 6.1.1.4'
Se Se -0.0929 2.2259 'International Tables Vol C Tables 4.2.6.8 and 6.1.1.4'

loop_
_geom_angle_atom_site_label_1
_geom_angle_atom_site_label_2
_geom_angle_atom_site_label_3
_geom_angle
C2 Se1 C7 99.94(7)
O1 C1 C6 116.55(18)
O1 C1 C2 123.01(17)
C6 C1 C2 120.44(17)
C1 C2 C3 119.60(17)
C1 C2 Se1 121.36(13)
C3 C2 Se1 118.98(14)
C4 C3 C2 119.07(18)
F1 C4 C3 120.7(2)
F1 C4 C5 118.20(19)
C3 C4 C5 121.12(18)
F2 C5 C4 119.13(19)
F2 C5 C6 119.7(2)
C4 C5 C6 121.19(19)
C5 C6 C1 118.57(19)
C8 C7 C12 119.44(19)
C8 C7 Se1 122.45(14)
C12 C7 Se1 118.11(16)
C9 C8 C7 120.09(18)
C10 C9 C8 120.3(2)
C11 C10 C9 119.3(2)
C12 C11 C10 121.13(19)
C11 C12 C7 119.7(2)

loop_
_geom_bond_atom_site_label_1
_geom_bond_atom_site_label_2
_geom_bond_distance
O1 C1 1.356(2)
Se1 C2 1.9095(18)
Se1 C7 1.922(2)
C1 C6 1.382(3)
C1 C2 1.391(3)
C2 C3 1.396(3)
C3 C4 1.361(3)
C4 F1 1.356(2)
C4 C5 1.366(3)
C5 F2 1.346(2)
C5 C6 1.375(3)
C7 C8 1.385(3)
C7 C12 1.388(3)
C8 C9 1.382(3)
C9 C10 1.378(3)
C10 C11 1.375(4)
C11 C12 1.374(3)
